data_2228685
loop_
_publ_author_name
'Muller, Alfred'

_publ_section_title
;
 Bis(2,4-dimethoxyphenyl)(phenyl)phosphine selenide
;
_journal_coeditor_code CV5007
_journal_issue 1
_journal_name_full 'Acta Crystallographica Section E'
_journal_page_first o97
_journal_paper_doi 10.1107/S1600536810049366
_journal_volume 67
_journal_year 2011
_chemical_formula_iupac 'C22 H23 O4 P Se'
_chemical_formula_moiety 'C22 H23 O4 P Se'
_chemical_formula_sum 'C22 H23 O4 P Se'
_chemical_formula_weight 461.33
_chemical_name_systematic
;
Bis(2,4-dimethoxyphenyl)(phenyl)phosphine selenide
;
_space_group_IT_number 14
_symmetry_cell_setting monoclinic
_symmetry_space_group_name_Hall '-P 2ybc'
_symmetry_space_group_name_H-M 'P 1 21/c 1'
_audit_creation_method 'WinGX routine CIF_UPDATE'
_cell_angle_alpha 90
_cell_angle_beta 95.311(4)
_cell_angle_gamma 90
_cell_formula_units_Z 4
_cell_length_a 9.3840(13)
_cell_length_b 13.3023(14)
_cell_length_c 16.667(2)
_cell_measurement_reflns_used 5013
_cell_measurement_temperature 150(2)
_cell_measurement_theta_max 28.25
_cell_measurement_theta_min 2.66
_cell_volume 2071.6(4)
_computing_cell_refinement 'SAINT-Plus (Bruker, 2004)'
_computing_data_collection 'APEX2 (Bruker, 2005)'
_computing_data_reduction 'SAINT-Plus and XPREP (Bruker, 2004)'
_computing_molecular_graphics 'DIAMOND (Brandenburg & Putz, 2005)'
_computing_publication_material 'WinGX (Farrugia, 1999)'
_computing_structure_refinement 'SHELXL97 (Sheldrick, 2008)'
_computing_structure_solution 'SIR97 (Altomare <i>et al.</i>, 1999)'
_diffrn_ambient_temperature 150(2)
_diffrn_detector_area_resol_mean 8.4
_diffrn_measured_fraction_theta_full 0.997
_diffrn_measured_fraction_theta_max 0.997
_diffrn_measurement_device_type
;
Bruker X8 APEXII 4K Kappa CCD
;
_diffrn_measurement_method '\w & \f'
_diffrn_radiation_monochromator graphite
_diffrn_radiation_type MoK\a
_diffrn_radiation_wavelength 0.71073
_diffrn_reflns_av_R_equivalents 0.0298
_diffrn_reflns_limit_h_max 12
_diffrn_reflns_limit_h_min -12
_diffrn_reflns_limit_k_max 16
_diffrn_reflns_limit_k_min -17
_diffrn_reflns_limit_l_max 22
_diffrn_reflns_limit_l_min -22
_diffrn_reflns_number 24588
_diffrn_reflns_theta_full 28.31
_diffrn_reflns_theta_max 28.31
_diffrn_reflns_theta_min 1.96
_diffrn_standards_decay_% 0
_diffrn_standards_interval_count 0
_diffrn_standards_interval_time 0
_diffrn_standards_number 0
_exptl_absorpt_coefficient_mu 1.915
_exptl_absorpt_correction_T_max 0.8905
_exptl_absorpt_correction_T_min 0.5663
_exptl_absorpt_correction_type multi-scan
_exptl_absorpt_process_details
;
(SADABS; Bruker, 2004)
;
_exptl_crystal_colour colourless
_exptl_crystal_density_diffrn 1.479
_exptl_crystal_density_method 'not measured'
_exptl_crystal_description plate
_exptl_crystal_F_000 944
_exptl_crystal_size_max 0.34
_exptl_crystal_size_mid 0.28
_exptl_crystal_size_min 0.06
_refine_diff_density_max 1.405
_refine_diff_density_min -0.204
_refine_ls_extinction_method none
_refine_ls_goodness_of_fit_ref 1.038
_refine_ls_hydrogen_treatment constr
_refine_ls_matrix_type full
_refine_ls_number_parameters 257
_refine_ls_number_reflns 5151
_refine_ls_number_restraints 0
_refine_ls_restrained_S_all 1.038
_refine_ls_R_factor_gt 0.029
_refine_ls_shift/su_max 0.001
_refine_ls_shift/su_mean 0
_refine_ls_structure_factor_coef Fsqd
_refine_ls_weighting_details 'calc w=1/[\s^2^(Fo^2^)+(0.0398P)^2^+1.21P] where P=(Fo^2^+2Fc^2^)/3'
_refine_ls_weighting_scheme calc
_refine_ls_wR_factor_ref 0.0783
_reflns_number_gt 4413
_reflns_number_total 5151
_reflns_threshold_expression I>2sigma(I)
_cod_data_source_file cv5007.cif
_cod_data_source_block I
_cod_original_sg_symbol_H-M 'P 21/c'
_cod_database_code 2228685
_cod_database_fobs_code 2228685

loop_
_symmetry_equiv_pos_as_xyz
'x, y, z'
'-x, y+1/2, -z+1/2'
'-x, -y, -z'
'x, -y-1/2, z-1/2'

loop_
_atom_site_type_symbol
_atom_site_label
_atom_site_fract_x
_atom_site_fract_y
_atom_site_fract_z
_atom_site_U_iso_or_equiv
_atom_site_adp_type
_atom_site_calc_flag
_atom_site_refinement_flags
_atom_site_occupancy
_atom_site_disorder_assembly
_atom_site_disorder_group
Se Se 0.31675(2) 0.914803(13) 0.136815(10) 0.02690(7) Uani d . 1 . .
P P 0.33832(5) 0.78342(3) 0.06676(2) 0.01886(10) Uani d . 1 . .
C C11 0.22855(19) 0.79244(13) -0.02854(9) 0.0193(3) Uani d . 1 . .
C C12 0.24045(19) 0.72308(12) -0.09174(10) 0.0207(3) Uani d . 1 . .
C C13 0.1607(2) 0.73473(14) -0.16557(10) 0.0234(4) Uani d . 1 . .
H H13 0.1699 0.6879 -0.2078 0.028 Uiso calc R 1 . .
C C14 0.06675(19) 0.81588(14) -0.17707(10) 0.0229(3) Uani d . 1 . .
C C15 0.05290(19) 0.88571(14) -0.11587(11) 0.0234(3) Uani d . 1 . .
H H15 -0.0107 0.9411 -0.1241 0.028 Uiso calc R 1 . .
C C16 0.13423(19) 0.87254(13) -0.04265(10) 0.0221(3) Uani d . 1 . .
H H16 0.1251 0.9199 -0.0007 0.027 Uiso calc R 1 . .
C C1 0.3774(3) 0.58741(14) -0.13985(12) 0.0330(5) Uani d . 1 . .
H H1A 0.2998 0.5417 -0.1591 0.049 Uiso calc R 1 . .
H H1B 0.4627 0.5483 -0.1213 0.049 Uiso calc R 1 . .
H H1C 0.3996 0.632 -0.1838 0.049 Uiso calc R 1 . .
O O1 0.33407(15) 0.64596(9) -0.07480(7) 0.0271(3) Uani d . 1 . .
C C2 -0.1108(2) 0.89791(18) -0.26447(13) 0.0367(5) Uani d . 1 . .
H H2A -0.1793 0.8935 -0.2237 0.055 Uiso calc R 1 . .
H H2B -0.1616 0.89 -0.3182 0.055 Uiso calc R 1 . .
H H2C -0.0633 0.9636 -0.2607 0.055 Uiso calc R 1 . .
O O2 -0.00636(14) 0.82027(11) -0.25114(8) 0.0297(3) Uani d . 1 . .
C C21 0.28849(19) 0.66839(13) 0.11441(10) 0.0206(3) Uani d . 1 . .
C C22 0.35987(19) 0.63756(13) 0.18822(10) 0.0210(3) Uani d . 1 . .
C C23 0.3213(2) 0.54914(13) 0.22579(10) 0.0229(3) Uani d . 1 . .
H H23 0.371 0.5286 0.2753 0.028 Uiso calc R 1 . .
C C24 0.2101(2) 0.49165(13) 0.19012(11) 0.0254(4) Uani d . 1 . .
C C25 0.1364(2) 0.52101(14) 0.11711(11) 0.0265(4) Uani d . 1 . .
H H25 0.0601 0.4812 0.0929 0.032 Uiso calc R 1 . .
C C26 0.1761(2) 0.60867(14) 0.08048(10) 0.0241(4) Uani d . 1 . .
H H26 0.1257 0.6288 0.031 0.029 Uiso calc R 1 . .
C C3 0.5321(2) 0.67676(15) 0.29847(11) 0.0275(4) Uani d . 1 . .
H H3A 0.4586 0.6798 0.3365 0.041 Uiso calc R 1 . .
H H3B 0.6066 0.7267 0.3136 0.041 Uiso calc R 1 . .
H H3C 0.5748 0.6095 0.2998 0.041 Uiso calc R 1 . .
O O3 0.46854(14) 0.69765(10) 0.21903(7) 0.0273(3) Uani d . 1 . .
C C4 0.2265(3) 0.37696(16) 0.30097(12) 0.0376(5) Uani d . 1 . .
H H4A 0.3269 0.3586 0.2978 0.056 Uiso calc R 1 . .
H H4B 0.1746 0.3194 0.3206 0.056 Uiso calc R 1 . .
H H4C 0.2209 0.4336 0.3381 0.056 Uiso calc R 1 . .
O O4 0.16333(17) 0.40516(10) 0.22236(9) 0.0352(3) Uani d . 1 . .
C C31 0.52039(19) 0.76605(13) 0.04006(10) 0.0206(3) Uani d . 1 . .
C C32 0.5942(2) 0.84791(14) 0.01235(11) 0.0258(4) Uani d . 1 . .
H H32 0.5517 0.9128 0.011 0.031 Uiso calc R 1 . .
C C33 0.7297(2) 0.83512(16) -0.01327(12) 0.0315(4) Uani d . 1 . .
H H33 0.7795 0.8912 -0.0323 0.038 Uiso calc R 1 . .
C C35 0.7206(2) 0.65944(16) 0.01708(12) 0.0321(4) Uani d . 1 . .
H H35 0.7641 0.5949 0.0192 0.039 Uiso calc R 1 . .
C C36 0.5850(2) 0.67188(14) 0.04235(11) 0.0276(4) Uani d . 1 . .
H H36 0.5358 0.6156 0.0614 0.033 Uiso calc R 1 . .
C C34 0.7925(2) 0.74100(17) -0.01121(12) 0.0336(4) Uani d . 1 . .
H H343 0.8849 0.7324 -0.0292 0.04 Uiso calc R 1 . .

loop_
_atom_site_aniso_label
_atom_site_aniso_U_11
_atom_site_aniso_U_22
_atom_site_aniso_U_33
_atom_site_aniso_U_12
_atom_site_aniso_U_13
_atom_site_aniso_U_23
Se 0.04157(12) 0.02049(10) 0.01806(10) 0.00414(7) -0.00027(7) -0.00378(6)
P 0.0259(2) 0.0170(2) 0.01349(19) 0.00107(16) 0.00077(16) 0.00097(15)
C11 0.0237(8) 0.0208(8) 0.0134(7) -0.0003(6) 0.0014(6) 0.0018(6)
C12 0.0262(9) 0.0186(8) 0.0174(8) -0.0006(6) 0.0025(6) 0.0025(6)
C13 0.0297(9) 0.0244(9) 0.0158(7) -0.0029(7) 0.0005(7) 0.0001(6)
C14 0.0217(8) 0.0286(9) 0.0180(8) -0.0046(7) -0.0011(6) 0.0050(7)
C15 0.0213(8) 0.0263(9) 0.0227(8) 0.0026(7) 0.0020(7) 0.0049(7)
C16 0.0248(9) 0.0235(9) 0.0184(8) 0.0007(7) 0.0039(6) 0.0006(6)
C1 0.0545(13) 0.0214(9) 0.0234(9) 0.0075(8) 0.0059(9) -0.0047(7)
O1 0.0419(8) 0.0225(6) 0.0164(6) 0.0092(6) 0.0000(5) -0.0015(5)
C2 0.0274(10) 0.0493(13) 0.0317(10) 0.0067(9) -0.0061(8) 0.0054(9)
O2 0.0304(7) 0.0358(7) 0.0214(6) 0.0008(6) -0.0065(5) 0.0035(6)
C21 0.0286(9) 0.0181(8) 0.0155(7) 0.0013(7) 0.0039(6) 0.0019(6)
C22 0.0247(9) 0.0206(8) 0.0179(8) 0.0020(7) 0.0041(6) 0.0008(6)
C23 0.0299(9) 0.0210(8) 0.0182(8) 0.0028(7) 0.0039(7) 0.0043(6)
C24 0.0340(10) 0.0195(8) 0.0234(8) 0.0001(7) 0.0064(7) 0.0022(7)
C25 0.0333(10) 0.0251(9) 0.0212(8) -0.0053(7) 0.0027(7) -0.0013(7)
C26 0.0309(9) 0.0234(9) 0.0179(8) 0.0012(7) 0.0019(7) 0.0004(6)
C3 0.0284(9) 0.0308(10) 0.0221(8) 0.0028(8) -0.0045(7) 0.0052(7)
O3 0.0330(7) 0.0272(7) 0.0205(6) -0.0056(5) -0.0038(5) 0.0062(5)
C4 0.0573(14) 0.0247(10) 0.0301(10) -0.0049(9) -0.0003(9) 0.0107(8)
O4 0.0496(9) 0.0254(7) 0.0299(7) -0.0115(6) -0.0010(6) 0.0090(5)
C31 0.0246(8) 0.0217(8) 0.0152(7) 0.0004(6) 0.0000(6) 0.0013(6)
C32 0.0313(10) 0.0216(9) 0.0241(9) -0.0002(7) 0.0003(7) 0.0035(7)
C33 0.0316(10) 0.0324(10) 0.0303(10) -0.0052(8) 0.0028(8) 0.0055(8)
C35 0.0351(11) 0.0305(10) 0.0313(10) 0.0093(8) 0.0060(8) 0.0051(8)
C36 0.0335(10) 0.0238(9) 0.0260(9) 0.0034(7) 0.0059(7) 0.0068(7)
C34 0.0282(10) 0.0425(12) 0.0308(10) 0.0039(9) 0.0065(8) 0.0052(9)

loop_
_atom_type_symbol
_atom_type_description
_atom_type_scat_dispersion_real
_atom_type_scat_dispersion_imag
_atom_type_scat_source
C C 0.0033 0.0016 'International Tables Vol C Tables 4.2.6.8 and 6.1.1.4'
H H 0 0 'International Tables Vol C Tables 4.2.6.8 and 6.1.1.4'
O O 0.0106 0.006 'International Tables Vol C Tables 4.2.6.8 and 6.1.1.4'
P P 0.1023 0.0942 'International Tables Vol C Tables 4.2.6.8 and 6.1.1.4'
Se Se -0.0929 2.2259 'International Tables Vol C Tables 4.2.6.8 and 6.1.1.4'

loop_
_geom_angle_atom_site_label_1
_geom_angle_atom_site_label_2
_geom_angle_atom_site_label_3
_geom_angle_site_symmetry_1
_geom_angle_site_symmetry_3
_geom_angle
_geom_angle_publ_flag
C21 P C11 . . 106.96(8) ?
C21 P C31 . . 106.69(8) ?
C11 P C31 . . 105.31(8) ?
C21 P Se . . 114.47(6) ?
C11 P Se . . 110.59(6) ?
C31 P Se . . 112.25(6) ?
C16 C11 C12 . . 117.86(15) ?
C16 C11 P . . 119.94(13) ?
C12 C11 P . . 122.12(13) ?
O1 C12 C13 . . 123.50(15) ?
O1 C12 C11 . . 115.53(15) ?
C13 C12 C11 . . 120.97(16) ?
C12 C13 C14 . . 119.33(16) ?
C12 C13 H13 . . 120.3 ?
C14 C13 H13 . . 120.3 ?
O2 C14 C15 . . 124.28(17) ?
O2 C14 C13 . . 114.71(16) ?
C15 C14 C13 . . 121.01(16) ?
C16 C15 C14 . . 118.54(17) ?
C16 C15 H15 . . 120.7 ?
C14 C15 H15 . . 120.7 ?
C15 C16 C11 . . 122.29(16) ?
C15 C16 H16 . . 118.9 ?
C11 C16 H16 . . 118.9 ?
O1 C1 H1A . . 109.5 ?
O1 C1 H1B . . 109.5 ?
H1A C1 H1B . . 109.5 ?
O1 C1 H1C . . 109.5 ?
H1A C1 H1C . . 109.5 ?
H1B C1 H1C . . 109.5 ?
C12 O1 C1 . . 118.54(14) ?
O2 C2 H2A . . 109.5 ?
O2 C2 H2B . . 109.5 ?
H2A C2 H2B . . 109.5 ?
O2 C2 H2C . . 109.5 ?
H2A C2 H2C . . 109.5 ?
H2B C2 H2C . . 109.5 ?
C14 O2 C2 . . 117.07(15) ?
C26 C21 C22 . . 117.95(15) ?
C26 C21 P . . 121.36(13) ?
C22 C21 P . . 120.67(14) ?
O3 C22 C23 . . 122.88(15) ?
O3 C22 C21 . . 116.05(15) ?
C23 C22 C21 . . 121.05(16) ?
C24 C23 C22 . . 119.33(16) ?
C24 C23 H23 . . 120.3 ?
C22 C23 H23 . . 120.3 ?
O4 C24 C23 . . 123.80(17) ?
O4 C24 C25 . . 115.40(17) ?
C23 C24 C25 . . 120.80(16) ?
C26 C25 C24 . . 119.22(17) ?
C26 C25 H25 . . 120.4 ?
C24 C25 H25 . . 120.4 ?
C25 C26 C21 . . 121.63(16) ?
C25 C26 H26 . . 119.2 ?
C21 C26 H26 . . 119.2 ?
O3 C3 H3A . . 109.5 ?
O3 C3 H3B . . 109.5 ?
H3A C3 H3B . . 109.5 ?
O3 C3 H3C . . 109.5 ?
H3A C3 H3C . . 109.5 ?
H3B C3 H3C . . 109.5 ?
C22 O3 C3 . . 118.07(14) ?
O4 C4 H4A . . 109.5 ?
O4 C4 H4B . . 109.5 ?
H4A C4 H4B . . 109.5 ?
O4 C4 H4C . . 109.5 ?
H4A C4 H4C . . 109.5 ?
H4B C4 H4C . . 109.5 ?
C24 O4 C4 . . 117.42(16) ?
C36 C31 C32 . . 118.98(17) ?
C36 C31 P . . 121.64(14) ?
C32 C31 P . . 119.29(14) ?
C33 C32 C31 . . 120.27(18) ?
C33 C32 H32 . . 119.9 ?
C31 C32 H32 . . 119.9 ?
C34 C33 C32 . . 120.24(18) ?
C34 C33 H33 . . 119.9 ?
C32 C33 H33 . . 119.9 ?
C34 C35 C36 . . 120.01(19) ?
C34 C35 H35 . . 120 ?
C36 C35 H35 . . 120 ?
C35 C36 C31 . . 120.61(18) ?
C35 C36 H36 . . 119.7 ?
C31 C36 H36 . . 119.7 ?
C33 C34 C35 . . 119.89(19) ?
C33 C34 H343 . . 120.1 ?
C35 C34 H343 . . 120.1 ?

loop_
_geom_bond_atom_site_label_1
_geom_bond_atom_site_label_2
_geom_bond_site_symmetry_2
_geom_bond_distance
_geom_bond_publ_flag
Se P . 2.1219(5) ?
P C21 . 1.8054(17) ?
P C11 . 1.8154(17) ?
P C31 . 1.8196(18) ?
C11 C16 . 1.391(2) ?
C11 C12 . 1.412(2) ?
C12 O1 . 1.363(2) ?
C12 C13 . 1.389(2) ?
C13 C14 . 1.395(3) ?
C13 H13 . 0.95 ?
C14 O2 . 1.357(2) ?
C14 C15 . 1.395(3) ?
C15 C16 . 1.389(2) ?
C15 H15 . 0.95 ?
C16 H16 . 0.95 ?
C1 O1 . 1.425(2) ?
C1 H1A . 0.98 ?
C1 H1B . 0.98 ?
C1 H1C . 0.98 ?
C2 O2 . 1.427(2) ?
C2 H2A . 0.98 ?
C2 H2B . 0.98 ?
C2 H2C . 0.98 ?
C21 C26 . 1.397(3) ?
C21 C22 . 1.406(2) ?
C22 O3 . 1.359(2) ?
C22 C23 . 1.396(2) ?
C23 C24 . 1.383(3) ?
C23 H23 . 0.95 ?
C24 O4 . 1.359(2) ?
C24 C25 . 1.398(3) ?
C25 C26 . 1.383(3) ?
C25 H25 . 0.95 ?
C26 H26 . 0.95 ?
C3 O3 . 1.428(2) ?
C3 H3A . 0.98 ?
C3 H3B . 0.98 ?
C3 H3C . 0.98 ?
C4 O4 . 1.437(2) ?
C4 H4A . 0.98 ?
C4 H4B . 0.98 ?
C4 H4C . 0.98 ?
C31 C36 . 1.391(3) ?
C31 C32 . 1.392(2) ?
C32 C33 . 1.389(3) ?
C32 H32 . 0.95 ?
C33 C34 . 1.383(3) ?
C33 H33 . 0.95 ?
C35 C34 . 1.383(3) ?
C35 C36 . 1.387(3) ?
C35 H35 . 0.95 ?
C36 H36 . 0.95 ?
C34 H343 . 0.95 ?

loop_
_geom_hbond_atom_site_label_D
_geom_hbond_atom_site_label_H
_geom_hbond_atom_site_label_A
_geom_hbond_site_symmetry_A
_geom_hbond_distance_DH
_geom_hbond_distance_HA
_geom_hbond_distance_DA
_geom_hbond_angle_DHA
C3 H3C Se 2_645 0.98 2.94 3.8774(19) 159.9

loop_
_geom_torsion_atom_site_label_1
_geom_torsion_atom_site_label_2
_geom_torsion_atom_site_label_3
_geom_torsion_atom_site_label_4
_geom_torsion_site_symmetry_1
_geom_torsion_site_symmetry_2
_geom_torsion_site_symmetry_3
_geom_torsion_site_symmetry_4
_geom_torsion
_geom_torsion_publ_flag
C21 P C11 C16 . . . . 118.16(14) ?
C31 P C11 C16 . . . . -128.58(14) ?
Se P C11 C16 . . . . -7.10(16) ?
C21 P C11 C12 . . . . -65.25(16) ?
C31 P C11 C12 . . . . 48.01(16) ?
Se P C11 C12 . . . . 169.49(13) ?
C16 C11 C12 O1 . . . . -179.90(15) ?
P C11 C12 O1 . . . . 3.4(2) ?
C16 C11 C12 C13 . . . . 0.1(3) ?
P C11 C12 C13 . . . . -176.53(14) ?
O1 C12 C13 C14 . . . . 179.58(16) ?
C11 C12 C13 C14 . . . . -0.4(3) ?
C12 C13 C14 O2 . . . . -179.81(16) ?
C12 C13 C14 C15 . . . . 0.6(3) ?
O2 C14 C15 C16 . . . . -179.96(16) ?
C13 C14 C15 C16 . . . . -0.4(3) ?
C14 C15 C16 C11 . . . . 0.1(3) ?
C12 C11 C16 C15 . . . . 0.1(3) ?
P C11 C16 C15 . . . . 176.81(14) ?
C13 C12 O1 C1 . . . . 14.7(3) ?
C11 C12 O1 C1 . . . . -165.27(17) ?
C15 C14 O2 C2 . . . . -4.4(3) ?
C13 C14 O2 C2 . . . . 175.97(17) ?
C11 P C21 C26 . . . . -4.58(17) ?
C31 P C21 C26 . . . . -116.89(15) ?
Se P C21 C26 . . . . 118.29(14) ?
C11 P C21 C22 . . . . 177.05(14) ?
C31 P C21 C22 . . . . 64.74(16) ?
Se P C21 C22 . . . . -60.07(16) ?
C26 C21 C22 O3 . . . . 179.91(15) ?
P C21 C22 O3 . . . . -1.7(2) ?
C26 C21 C22 C23 . . . . 1.1(3) ?
P C21 C22 C23 . . . . 179.51(13) ?
O3 C22 C23 C24 . . . . -179.45(16) ?
C21 C22 C23 C24 . . . . -0.7(3) ?
C22 C23 C24 O4 . . . . -179.15(17) ?
C22 C23 C24 C25 . . . . 0.1(3) ?
O4 C24 C25 C26 . . . . 179.37(17) ?
C23 C24 C25 C26 . . . . 0.0(3) ?
C24 C25 C26 C21 . . . . 0.4(3) ?
C22 C21 C26 C25 . . . . -0.9(3) ?
P C21 C26 C25 . . . . -179.33(14) ?
C23 C22 O3 C3 . . . . -9.1(2) ?
C21 C22 O3 C3 . . . . 172.14(16) ?
C23 C24 O4 C4 . . . . 5.1(3) ?
C25 C24 O4 C4 . . . . -174.23(18) ?
C21 P C31 C36 . . . . 12.52(17) ?
C11 P C31 C36 . . . . -100.93(16) ?
Se P C31 C36 . . . . 138.67(14) ?
C21 P C31 C32 . . . . -171.12(14) ?
C11 P C31 C32 . . . . 75.43(15) ?
Se P C31 C32 . . . . -44.96(15) ?
C36 C31 C32 C33 . . . . 0.6(3) ?
P C31 C32 C33 . . . . -175.85(14) ?
C31 C32 C33 C34 . . . . -0.2(3) ?
C34 C35 C36 C31 . . . . -0.4(3) ?
C32 C31 C36 C35 . . . . -0.3(3) ?
P C31 C36 C35 . . . . 176.06(15) ?
C32 C33 C34 C35 . . . . -0.5(3) ?
C36 C35 C34 C33 . . . . 0.8(3) ?

loop_
_cod_related_entry_id
_cod_related_entry_database
_cod_related_entry_code
1 ChemSpider 30656410
